data_7130596
loop_
_publ_author_name
'Evans, Matthew J.'
'Iliffe, George H.'
'Neale, Samuel E.'
'McMullin, Claire L.'
'Fulton, J. Robin'
'Anker, Mathew D.'
'Coles, Martyn P.'

_publ_section_title
;
 Isolating elusive &#x2018;Al(\m-O)M&#x2019; intermediates in CO2
 reduction by bimetallic Al--M complexes (M = Zn, Mg)
;
_journal_name_full 'Chemical Communications'
_journal_paper_doi 10.1039/D2CC04028J
_journal_year 2022
_chemical_formula_moiety '2(C51 H75 Al N4 O2 Si2 Zn), 4(C7 H8'
_chemical_formula_sum 'C130 H182 Al2 N8 O4 Si4 Zn2'
_chemical_formula_weight 2217.89
_space_group_IT_number 14
_space_group_name_Hall '-P 2ybc'
_space_group_name_H-M_alt 'P 1 21/c 1'
_symmetry_cell_setting monoclinic
_symmetry_Int_Tables_number 14
_symmetry_space_group_name_Hall '-P 2ybc'
_symmetry_space_group_name_H-M 'P 1 21/c 1'
_atom_sites_solution_hydrogens geom
_audit_conform_dict_location ftp://ftp.iucr.org/pub/cif_core.dic
_audit_conform_dict_name cif_core.dic
_audit_conform_dict_version 2.4.3
_audit_creation_date 2021-12-13T12:02:20-00:00
_audit_creation_method 'WinGX routine CIF_UPDATE'
_audit_update_record
;
2022-07-04 deposited with the CCDC.	2022-08-09 downloaded from the CCDC.
;
_cell_angle_alpha 90
_cell_angle_beta 96.4642(10)
_cell_angle_gamma 90
_cell_formula_units_Z 4
_cell_length_a 19.0790(2)
_cell_length_b 26.4548(3)
_cell_length_c 26.1164(3)
_cell_measurement_reflns_used 34207
_cell_measurement_temperature 150.00(10)
_cell_measurement_theta_max 73.19
_cell_measurement_theta_min 3.909
_cell_measurement_wavelength 1.54184
_cell_volume 13098.0(3)
_computing_cell_refinement 'CrysAlisPro 1.171.40.53 (Rigaku OD, 2019)'
_computing_data_collection 'CrysAlisPro 1.171.40.53 (Rigaku OD, 2019)'
_computing_data_reduction 'CrysAlisPro 1.171.40.53 (Rigaku OD, 2019)'
_computing_molecular_graphics 'Ortep for Windows (Farrugia, 2012)'
_computing_publication_material 'WinGX publication routines (Farrugia, 2012)'
_computing_structure_refinement 'SHELXL-2014/6 (Sheldrick, 2014)'
_diffrn_ambient_temperature 150.00(10)
_diffrn_detector 'CCD plate'
_diffrn_detector_area_resol_mean 8.0856
_diffrn_measured_fraction_theta_full 0.9784
_diffrn_measured_fraction_theta_max 0.9913
_diffrn_measurement_device 'four-circle diffractometer'
_diffrn_measurement_device_type 'SuperNova, Dual, Cu at home/near, EosS2'
_diffrn_measurement_method '\w scans'
_diffrn_orient_matrix_type 'CrysAlisPro convention (1999,Acta A55,543-557)'
_diffrn_orient_matrix_UB_11 -0.0144611
_diffrn_orient_matrix_UB_12 0.002007
_diffrn_orient_matrix_UB_13 0.0568388
_diffrn_orient_matrix_UB_21 0.0669684
_diffrn_orient_matrix_UB_22 -0.0314827
_diffrn_orient_matrix_UB_23 0.0154216
_diffrn_orient_matrix_UB_31 0.0436656
_diffrn_orient_matrix_UB_32 0.0489422
_diffrn_orient_matrix_UB_33 0.0076378
_diffrn_radiation_monochromator mirror
_diffrn_radiation_probe x-ray
_diffrn_radiation_type 'Cu K\a'
_diffrn_radiation_wavelength 1.54184
_diffrn_reflns_av_R_equivalents 0.0312
_diffrn_reflns_av_unetI/netI 0.0461
_diffrn_reflns_Laue_measured_fraction_full 0.999
_diffrn_reflns_Laue_measured_fraction_max 0.991
_diffrn_reflns_limit_h_max 23
_diffrn_reflns_limit_h_min -23
_diffrn_reflns_limit_k_max 32
_diffrn_reflns_limit_k_min -21
_diffrn_reflns_limit_l_max 32
_diffrn_reflns_limit_l_min -32
_diffrn_reflns_number 91143
_diffrn_reflns_point_group_measured_fraction_full 0.999
_diffrn_reflns_point_group_measured_fraction_max 0.991
_diffrn_reflns_theta_full 74.0807
_diffrn_reflns_theta_max 73.3138
_diffrn_reflns_theta_min 3.4672
_diffrn_source 'micro-focus sealed X-ray tube'
_exptl_absorpt_coefficient_mu 1.331
_exptl_absorpt_correction_T_max 1
_exptl_absorpt_correction_T_min 0.214
_exptl_absorpt_correction_type gaussian
_exptl_absorpt_process_details
;
        CrysAlisPro 1.171.40.53 (Rigaku Oxford Diffraction, 2019)
Numerical absorption correction based on gaussian integration over
                        a multifaceted crystal model
        Empirical absorption correction using spherical harmonics,
 implemented in SCALE3 ABSPACK scaling algorithm.
;
_exptl_crystal_colour colourless
_exptl_crystal_density_diffrn 1.133
_exptl_crystal_density_method 'not measured'
_exptl_crystal_description block
_exptl_crystal_F_000 4800
_exptl_crystal_size_max 0.48
_exptl_crystal_size_mid 0.366
_exptl_crystal_size_min 0.116
_refine_diff_density_max 0.363
_refine_diff_density_min -0.466
_refine_diff_density_rms 0.066
_refine_ls_extinction_method none
_refine_ls_goodness_of_fit_ref 1.082
_refine_ls_hydrogen_treatment constr
_refine_ls_matrix_type full
_refine_ls_number_constraints 0
_refine_ls_number_parameters 1162
_refine_ls_number_reflns 26101
_refine_ls_number_restraints 0
_refine_ls_restrained_S_all 1.082
_refine_ls_R_factor_all 0.0625
_refine_ls_R_factor_gt 0.0511
_refine_ls_shift/su_max 0.001
_refine_ls_shift/su_mean 0
_refine_ls_structure_factor_coef Fsqd
_refine_ls_weighting_details 'w=1/[\s^2^(Fo^2^)+(0.0823P)^2^+6.1031P] where P=(Fo^2^+2Fc^2^)/3'
_refine_ls_weighting_scheme calc
_refine_ls_wR_factor_gt 0.1539
_refine_ls_wR_factor_ref 0.1619
_reflns_number_gt 20965
_reflns_number_total 26101
_reflns_threshold_expression 'I > 2\s(I)'
_cod_data_source_file d2cc04028j2.cif
_cod_data_source_block Compound-4-Zn
_cod_original_cell_volume 13098.0(2)
_cod_database_code 7130596

loop_
_symmetry_equiv_pos_as_xyz
'x, y, z'
'-x, y+1/2, -z+1/2'
'-x, -y, -z'
'x, -y-1/2, z-1/2'

loop_
_atom_site_label
_atom_site_type_symbol
_atom_site_fract_x
_atom_site_fract_y
_atom_site_fract_z
_atom_site_U_iso_or_equiv
_atom_site_adp_type
_atom_site_occupancy
_atom_site_calc_flag
_atom_site_disorder_assembly
_atom_site_disorder_group
Zn1 Zn 0.01004(2) -0.19832(2) 0.24925(2) 0.02878(8) Uani 1 d . .
Zn2 Zn 0.48247(2) 0.05195(2) 0.24744(2) 0.02560(8) Uani 1 d . .
Si1 Si -0.07294(3) 0.03207(2) 0.25547(2) 0.03222(13) Uani 1 d . .
Si2 Si 0.08342(3) 0.03328(2) 0.24049(2) 0.02965(13) Uani 1 d . .
Si3 Si 0.43297(3) 0.28906(2) 0.25621(2) 0.02890(13) Uani 1 d . .
Si4 Si 0.58561(3) 0.27539(2) 0.23466(2) 0.03065(13) Uani 1 d . .
Al1 Al 0.00604(3) -0.06898(2) 0.25027(2) 0.02109(12) Uani 1 d . .
Al2 Al 0.49269(3) 0.18118(2) 0.24754(2) 0.02138(12) Uani 1 d . .
O1 O 0.00544(9) 0.05533(6) 0.24873(7) 0.0382(4) Uani 1 d . .
O2 O 0.00575(9) -0.13102(6) 0.25030(6) 0.0361(4) Uani 1 d . .
O3 O 0.51302(9) 0.30487(6) 0.24495(7) 0.0378(4) Uani 1 d . .
O4 O 0.48362(9) 0.11947(6) 0.24904(6) 0.0323(3) Uani 1 d . .
N1 N -0.06158(9) -0.03043(6) 0.27303(7) 0.0259(3) Uani 1 d . .
N2 N 0.07320(9) -0.03033(6) 0.22688(6) 0.0247(3) Uani 1 d . .
N3 N 0.00097(12) -0.24482(7) 0.19174(7) 0.0359(4) Uani 1 d . .
N4 N 0.02071(12) -0.24455(7) 0.30705(7) 0.0353(4) Uani 1 d . .
N5 N 0.43448(9) 0.22570(6) 0.27286(7) 0.0256(3) Uani 1 d . .
N6 N 0.56275(9) 0.21330(6) 0.22039(7) 0.0256(3) Uani 1 d . .
N7 N 0.46507(11) 0.00520(7) 0.19055(7) 0.0306(4) Uani 1 d . .
N8 N 0.49299(10) 0.00582(7) 0.30540(7) 0.0290(4) Uani 1 d . .
C1 C -0.10213(12) -0.04956(9) 0.31187(9) 0.0344(5) Uani 1 d . .
C2 C -0.07295(15) -0.04668(10) 0.36408(10) 0.0437(6) Uani 1 d . .
C3 C -0.1141(2) -0.06363(14) 0.40165(12) 0.0641(9) Uani 1 d . .
H3 H -0.0953 -0.0619 0.4369 0.077 Uiso 1 calc . .
C4 C -0.1800(2) -0.08253(15) 0.38943(15) 0.0742(11) Uani 1 d . .
H4 H -0.207 -0.0932 0.4159 0.089 Uiso 1 calc . .
C5 C -0.20785(17) -0.08617(13) 0.33807(16) 0.0672(10) Uani 1 d . .
H5 H -0.2537 -0.0999 0.3298 0.081 Uiso 1 calc . .
C6 C -0.16972(13) -0.06994(10) 0.29805(12) 0.0451(6) Uani 1 d . .
C7 C 0.00120(16) -0.02681(11) 0.37868(10) 0.0464(6) Uani 1 d . .
H7 H 0.0111 -0.0019 0.3516 0.056 Uiso 1 calc . .
C8 C 0.0113(3) 0.00083(18) 0.43048(14) 0.0869(13) Uani 1 d . .
H8C H 0.0073 -0.0234 0.4584 0.13 Uiso 1 calc . .
H8B H -0.0251 0.0269 0.4311 0.13 Uiso 1 calc . .
H8A H 0.058 0.0167 0.435 0.13 Uiso 1 calc . .
C9 C 0.05536(16) -0.06926(12) 0.37804(11) 0.0515(7) Uani 1 d . .
H9C H 0.0483 -0.0869 0.3449 0.077 Uiso 1 calc . .
H9B H 0.0496 -0.0932 0.4059 0.077 Uiso 1 calc . .
H9A H 0.103 -0.0549 0.3829 0.077 Uiso 1 calc . .
C10 C -0.19954(14) -0.07614(11) 0.24293(13) 0.0509(7) Uani 1 d . .
H10 H -0.1686 -0.0572 0.2211 0.061 Uiso 1 calc . .
C11 C -0.27456(17) -0.05494(14) 0.23182(18) 0.0761(11) Uani 1 d . .
H11C H -0.2752 -0.0197 0.2433 0.114 Uiso 1 calc . .
H11B H -0.3068 -0.075 0.2504 0.114 Uiso 1 calc . .
H11A H -0.2896 -0.0566 0.1947 0.114 Uiso 1 calc . .
C12 C -0.19877(18) -0.13188(13) 0.22737(16) 0.0672(9) Uani 1 d . .
H12C H -0.2288 -0.1513 0.2483 0.101 Uiso 1 calc . .
H12B H -0.1504 -0.1448 0.233 0.101 Uiso 1 calc . .
H12A H -0.2167 -0.1352 0.1909 0.101 Uiso 1 calc . .
C13 C -0.11316(16) 0.06725(11) 0.30630(12) 0.0518(7) Uani 1 d . .
H13C H -0.119 0.1028 0.2962 0.078 Uiso 1 calc . .
H13B H -0.0824 0.0649 0.3389 0.078 Uiso 1 calc . .
H13A H -0.1593 0.0526 0.3106 0.078 Uiso 1 calc . .
C14 C -0.12748(16) 0.04159(11) 0.19239(12) 0.0522(7) Uani 1 d . .
H14C H -0.1065 0.0229 0.1655 0.078 Uiso 1 calc . .
H14B H -0.1292 0.0777 0.1839 0.078 Uiso 1 calc . .
H14A H -0.1754 0.0292 0.1947 0.078 Uiso 1 calc . .
C15 C 0.14124(16) 0.04804(11) 0.30109(11) 0.0499(6) Uani 1 d . .
H15C H 0.1236 0.0304 0.3301 0.075 Uiso 1 calc . .
H15B H 0.141 0.0846 0.3073 0.075 Uiso 1 calc . .
H15A H 0.1895 0.0369 0.2978 0.075 Uiso 1 calc . .
C16 C 0.11938(15) 0.06710(10) 0.18634(11) 0.0469(6) Uani 1 d . .
H16C H 0.1239 0.1032 0.1945 0.07 Uiso 1 calc . .
H16B H 0.0873 0.0626 0.1546 0.07 Uiso 1 calc . .
H16A H 0.1658 0.0532 0.1815 0.07 Uiso 1 calc . .
C26 C 0.0239(2) -0.03500(13) 0.11861(11) 0.0644(9) Uani 1 d . .
H26 H 0.0114 -0.0079 0.1427 0.077 Uiso 1 calc A 1
C27 C 0.0200(4) -0.0117(2) 0.06477(15) 0.127(2) Uani 1 d . .
H27C H 0.0232 -0.0385 0.0392 0.191 Uiso 1 calc . .
H27B H 0.0591 0.0121 0.0634 0.191 Uiso 1 calc . .
H27A H -0.0249 0.0063 0.0572 0.191 Uiso 1 calc . .
C28 C -0.0314(2) -0.07638(14) 0.11886(14) 0.0745(11) Uani 1 d . .
H28C H -0.028 -0.0921 0.153 0.112 Uiso 1 calc . .
H28B H -0.0234 -0.102 0.0931 0.112 Uiso 1 calc . .
H28A H -0.0785 -0.0617 0.1106 0.112 Uiso 1 calc . .
C29 C -0.00061(17) -0.29435(9) 0.20057(9) 0.0423(6) Uani 1 d . .
C30 C 0.00328(17) -0.31661(9) 0.24965(9) 0.0445(6) Uani 1 d . .
H30 H -0.0015 -0.3524 0.2498 0.053 Uiso 1 calc . .
C31 C 0.01315(16) -0.29391(9) 0.29857(9) 0.0411(6) Uani 1 d . .
C32 C -0.0073(2) -0.33010(10) 0.15518(10) 0.0601(9) Uani 1 d . .
H32C H 0.0352 -0.3279 0.1374 0.09 Uiso 1 calc . .
H32B H -0.0487 -0.3209 0.1313 0.09 Uiso 1 calc . .
H32A H -0.0126 -0.3648 0.1674 0.09 Uiso 1 calc . .
C33 C 0.0139(2) -0.32935(9) 0.34418(10) 0.0521(8) Uani 1 d . .
H33C H -0.0261 -0.3216 0.3633 0.078 Uiso 1 calc . .
H33B H 0.0581 -0.325 0.3668 0.078 Uiso 1 calc . .
H33A H 0.0103 -0.3644 0.3319 0.078 Uiso 1 calc . .
C34 C -0.00241(14) -0.22741(8) 0.13936(8) 0.0327(5) Uani 1 d . .
C35 C 0.06047(14) -0.21569(10) 0.11912(9) 0.0399(5) Uani 1 d . .
C36 C 0.05605(16) -0.19908(11) 0.06821(10) 0.0456(6) Uani 1 d . .
H36 H 0.0984 -0.191 0.054 0.055 Uiso 1 calc . .
C37 C -0.00752(16) -0.19385(9) 0.03758(9) 0.0414(6) Uani 1 d . .
C38 C -0.06861(15) -0.20476(10) 0.05913(9) 0.0425(6) Uani 1 d . .
H38 H -0.1128 -0.2009 0.0388 0.051 Uiso 1 calc . .
C39 C -0.06703(14) -0.22126(9) 0.11003(9) 0.0378(5) Uani 1 d . .
C40 C 0.13105(18) -0.22073(16) 0.15109(13) 0.0701(10) Uani 1 d . .
H40C H 0.134 -0.1964 0.1795 0.105 Uiso 1 calc . .
H40B H 0.1688 -0.214 0.1295 0.105 Uiso 1 calc . .
H40A H 0.1362 -0.2551 0.1651 0.105 Uiso 1 calc . .
C41 C -0.0100(2) -0.17601(13) -0.01751(10) 0.0596(8) Uani 1 d . .
H41C H 0.0039 -0.1404 -0.018 0.089 Uiso 1 calc . .
H41B H -0.058 -0.1799 -0.0348 0.089 Uiso 1 calc . .
H41A H 0.0226 -0.1962 -0.0355 0.089 Uiso 1 calc . .
C42 C -0.13563(18) -0.23228(14) 0.13179(12) 0.0613(8) Uani 1 d . .
H42C H -0.1381 -0.2122 0.1631 0.092 Uiso 1 calc . .
H42B H -0.1379 -0.2683 0.1402 0.092 Uiso 1 calc . .
H42A H -0.1753 -0.2235 0.1062 0.092 Uiso 1 calc . .
C43 C 0.03097(13) -0.22633(8) 0.35924(8) 0.0313(5) Uani 1 d . .
C44 C 0.09832(14) -0.22653(9) 0.38638(9) 0.0388(5) Uani 1 d . .
C45 C 0.10610(15) -0.20737(10) 0.43693(9) 0.0441(6) Uani 1 d . .
H45 H 0.1517 -0.2072 0.4558 0.053 Uiso 1 calc . .
C46 C 0.05026(16) -0.18893(10) 0.45994(9) 0.0424(6) Uani 1 d . .
C47 C -0.01550(15) -0.18868(10) 0.43177(9) 0.0411(5) Uani 1 d . .
H47 H -0.0546 -0.1759 0.4473 0.049 Uiso 1 calc . .
C48 C -0.02640(14) -0.20666(9) 0.38118(9) 0.0377(5) Uani 1 d . .
C49 C 0.16118(18) -0.24690(13) 0.36318(12) 0.0586(8) Uani 1 d . .
H49C H 0.1612 -0.2337 0.3281 0.088 Uiso 1 calc . .
H49B H 0.1588 -0.2839 0.3621 0.088 Uiso 1 calc . .
H49A H 0.2045 -0.2364 0.3842 0.088 Uiso 1 calc . .
C50 C 0.0599(2) -0.16879(13) 0.51451(10) 0.0629(9) Uani 1 d . .
H50C H 0.0799 -0.1346 0.5146 0.094 Uiso 1 calc . .
H50B H 0.0921 -0.191 0.5361 0.094 Uiso 1 calc . .
H50A H 0.0142 -0.1677 0.5281 0.094 Uiso 1 calc . .
C51 C -0.09831(18) -0.20394(15) 0.35125(12) 0.0629(8) Uani 1 d . .
H51C H -0.1108 -0.2371 0.3361 0.094 Uiso 1 calc . .
H51B H -0.098 -0.1787 0.3238 0.094 Uiso 1 calc . .
H51A H -0.1331 -0.1943 0.3744 0.094 Uiso 1 calc . .
C52 C 0.39377(12) 0.20957(8) 0.31316(9) 0.0320(4) Uani 1 d . .
C53 C 0.42632(16) 0.21001(10) 0.36465(10) 0.0446(6) Uani 1 d . .
C54 C 0.3861(2) 0.19574(14) 0.40346(13) 0.0705(11) Uani 1 d . .
H54 H 0.4072 0.1957 0.4382 0.085 Uiso 1 calc . .
C55 C 0.3172(2) 0.18174(15) 0.39302(15) 0.0790(13) Uani 1 d . .
H55 H 0.2906 0.1727 0.4203 0.095 Uiso 1 calc . .
C56 C 0.28629(18) 0.18076(13) 0.34281(16) 0.0681(10) Uani 1 d . .
H56 H 0.2384 0.1706 0.3358 0.082 Uiso 1 calc . .
C57 C 0.32366(13) 0.19430(9) 0.30191(11) 0.0422(6) Uani 1 d . .
C58 C 0.50377(18) 0.22364(12) 0.37661(10) 0.0513(7) Uani 1 d . .
H58 H 0.5159 0.2471 0.3489 0.062 Uiso 1 calc . .
C59 C 0.54977(18) 0.17693(12) 0.37448(12) 0.0560(7) Uani 1 d . .
H59A H 0.5434 0.1548 0.4037 0.084 Uiso 1 calc . .
H59B H 0.5994 0.1871 0.3762 0.084 Uiso 1 calc . .
H59C H 0.5362 0.1587 0.3422 0.084 Uiso 1 calc . .
C60 C 0.5218(3) 0.25083(19) 0.42807(15) 0.0992(16) Uani 1 d . .
H60A H 0.4881 0.2783 0.431 0.149 Uiso 1 calc . .
H60B H 0.5696 0.2648 0.4298 0.149 Uiso 1 calc . .
H60C H 0.5194 0.2268 0.4564 0.149 Uiso 1 calc . .
C61 C 0.28966(13) 0.19009(10) 0.24701(13) 0.0498(7) Uani 1 d . .
H61 H 0.3179 0.2111 0.225 0.06 Uiso 1 calc . .
C62 C 0.29271(16) 0.13537(12) 0.22843(15) 0.0599(8) Uani 1 d . .
H62A H 0.342 0.1244 0.2306 0.09 Uiso 1 calc . .
H62B H 0.2711 0.1331 0.1926 0.09 Uiso 1 calc . .
H62C H 0.2669 0.1136 0.2502 0.09 Uiso 1 calc . .
C63 C 0.21390(18) 0.20889(14) 0.2389(2) 0.0840(13) Uani 1 d . .
H63A H 0.1836 0.1858 0.2559 0.126 Uiso 1 calc . .
H63B H 0.1979 0.2101 0.2019 0.126 Uiso 1 calc . .
H63C H 0.2113 0.2428 0.2537 0.126 Uiso 1 calc . .
C64 C 0.37452(15) 0.30391(10) 0.19595(11) 0.0464(6) Uani 1 d . .
H64A H 0.3804 0.3395 0.1868 0.07 Uiso 1 calc . .
H64B H 0.3253 0.2977 0.2014 0.07 Uiso 1 calc . .
H64C H 0.3872 0.2823 0.1679 0.07 Uiso 1 calc . .
C65 C 0.40500(14) 0.32855(9) 0.30913(11) 0.0443(6) Uani 1 d . .
H65A H 0.4345 0.3207 0.3413 0.066 Uiso 1 calc . .
H65B H 0.3555 0.3214 0.3132 0.066 Uiso 1 calc . .
H65C H 0.4103 0.3644 0.3008 0.066 Uiso 1 calc . .
C66 C 0.62457(14) 0.30480(10) 0.17958(11) 0.0454(6) Uani 1 d . .
H66A H 0.5892 0.3056 0.1493 0.068 Uiso 1 calc . .
H66B H 0.6654 0.2849 0.1717 0.068 Uiso 1 calc . .
H66C H 0.6396 0.3394 0.1887 0.068 Uiso 1 calc . .
C67 C 0.64735(15) 0.28359(10) 0.29446(11) 0.0481(6) Uani 1 d . .
H67A H 0.6499 0.3194 0.3039 0.072 Uiso 1 calc . .
H67B H 0.6944 0.2716 0.2885 0.072 Uiso 1 calc . .
H67C H 0.6304 0.264 0.3225 0.072 Uiso 1 calc . .
C68 C 0.59794(12) 0.18754(8) 0.18218(9) 0.0306(4) Uani 1 d . .
C69 C 0.56768(15) 0.18855(10) 0.13033(10) 0.0420(5) Uani 1 d . .
C70 C 0.60216(19) 0.16368(14) 0.09367(11) 0.0596(8) Uani 1 d . .
H70 H 0.5822 0.1642 0.0587 0.072 Uiso 1 calc . .
C71 C 0.6639(2) 0.13863(15) 0.10659(14) 0.0709(10) Uani 1 d . .
H71 H 0.6865 0.122 0.0807 0.085 Uiso 1 calc . .
C72 C 0.69372(17) 0.13735(13) 0.15717(14) 0.0609(8) Uani 1 d . .
H72 H 0.7369 0.1198 0.1659 0.073 Uiso 1 calc . .
C73 C 0.66117(13) 0.16166(9) 0.19600(11) 0.0408(5) Uani 1 d . .
C74 C 0.49750(16) 0.21497(11) 0.11536(10) 0.0459(6) Uani 1 d . .
H74 H 0.4934 0.2427 0.1408 0.055 Uiso 1 calc . .
C75 C 0.4910(2) 0.23919(17) 0.06160(13) 0.0796(12) Uani 1 d . .
H75A H 0.5329 0.2598 0.0581 0.119 Uiso 1 calc . .
H75B H 0.4489 0.2607 0.0571 0.119 Uiso 1 calc . .
H75C H 0.487 0.2126 0.0353 0.119 Uiso 1 calc . .
C76 C 0.43622(17) 0.17852(12) 0.11960(11) 0.0528(7) Uani 1 d . .
H76A H 0.4378 0.1513 0.0943 0.079 Uiso 1 calc . .
H76B H 0.3915 0.1968 0.1128 0.079 Uiso 1 calc . .
H76C H 0.4401 0.1641 0.1544 0.079 Uiso 1 calc . .
C77 C 0.69368(13) 0.15793(10) 0.25108(11) 0.0434(6) Uani 1 d . .
H77 H 0.6657 0.1801 0.2722 0.052 Uiso 1 calc . .
C78 C 0.68872(17) 0.10398(12) 0.27110(14) 0.0577(8) Uani 1 d . .
H78A H 0.6392 0.0935 0.268 0.086 Uiso 1 calc . .
H78B H 0.7086 0.1026 0.3073 0.086 Uiso 1 calc . .
H78C H 0.7152 0.0812 0.2508 0.086 Uiso 1 calc . .
C79 C 0.76989(15) 0.17690(12) 0.25807(15) 0.0601(8) Uani 1 d . .
H79A H 0.7994 0.1544 0.2398 0.09 Uiso 1 calc . .
H79B H 0.7873 0.1772 0.2948 0.09 Uiso 1 calc . .
H79C H 0.7718 0.2112 0.2441 0.09 Uiso 1 calc . .
C80 C 0.46166(12) -0.04414(8) 0.19971(8) 0.0308(4) Uani 1 d . .
C81 C 0.46991(12) -0.06621(8) 0.24880(8) 0.0306(4) Uani 1 d . .
H81 H 0.4657 -0.102 0.2492 0.037 Uiso 1 calc . .
C82 C 0.48344(12) -0.04339(8) 0.29755(8) 0.0295(4) Uani 1 d . .
C83 C 0.44736(16) -0.07983(9) 0.15432(9) 0.0415(6) Uani 1 d . .
H83A H 0.401 -0.0724 0.1358 0.062 Uiso 1 calc . .
H83B H 0.4481 -0.1148 0.1668 0.062 Uiso 1 calc . .
H83C H 0.4837 -0.0754 0.131 0.062 Uiso 1 calc . .
C84 C 0.48465(14) -0.07884(8) 0.34323(9) 0.0371(5) Uani 1 d . .
H84A H 0.5279 -0.0733 0.3665 0.056 Uiso 1 calc . .
H84B H 0.4832 -0.1139 0.3311 0.056 Uiso 1 calc . .
H84C H 0.4436 -0.0722 0.3616 0.056 Uiso 1 calc . .
C85 C 0.45910(13) 0.02274(8) 0.13790(8) 0.0317(4) Uani 1 d . .
C86 C 0.39276(14) 0.03478(9) 0.11234(9) 0.0385(5) Uani 1 d . .
C87 C 0.38962(16) 0.05316(10) 0.06175(10) 0.0453(6) Uani 1 d . .
H87 H 0.345 0.0617 0.0439 0.054 Uiso 1 calc . .
C88 C 0.44937(18) 0.05924(10) 0.03731(10) 0.0501(7) Uani 1 d . .
C89 C 0.51387(18) 0.04707(11) 0.06364(10) 0.0514(7) Uani 1 d . .
H89 H 0.5553 0.0512 0.047 0.062 Uiso 1 calc . .
C90 C 0.52012(15) 0.02878(10) 0.11413(9) 0.0406(5) Uani 1 d . .
C91 C 0.32643(17) 0.02837(13) 0.13765(12) 0.0572(7) Uani 1 d . .
H91A H 0.3163 -0.0077 0.141 0.086 Uiso 1 calc . .
H91B H 0.2871 0.0447 0.1166 0.086 Uiso 1 calc . .
H91C H 0.3326 0.044 0.1719 0.086 Uiso 1 calc . .
C92 C 0.4450(2) 0.08020(14) -0.01684(12) 0.0706(10) Uani 1 d . .
H92A H 0.4028 0.0669 -0.0373 0.106 Uiso 1 calc . .
H92B H 0.487 0.0701 -0.0327 0.106 Uiso 1 calc . .
H92C H 0.4424 0.1172 -0.0156 0.106 Uiso 1 calc . .
C93 C 0.59142(17) 0.01547(14) 0.14175(12) 0.0585(8) Uani 1 d . .
H93A H 0.6017 0.0375 0.1719 0.088 Uiso 1 calc . .
H93B H 0.6276 0.0202 0.1184 0.088 Uiso 1 calc . .
H93C H 0.5913 -0.0199 0.153 0.088 Uiso 1 calc . .
C94 C 0.50766(13) 0.02386(8) 0.35732(8) 0.0311(4) Uani 1 d . .
C95 C 0.57571(14) 0.02000(9) 0.38305(9) 0.0370(5) Uani 1 d . .
C96 C 0.58785(16) 0.03680(10) 0.43419(10) 0.0444(6) Uani 1 d . .
H96 H 0.6339 0.0339 0.4521 0.053 Uiso 1 calc . .
C97 C 0.53465(18) 0.05738(11) 0.45912(10) 0.0499(7) Uani 1 d . .
C98 C 0.46874(17) 0.06296(10) 0.43189(10) 0.0467(6) Uani 1 d . .
H98 H 0.4323 0.0783 0.4484 0.056 Uiso 1 calc . .
C99 C 0.45399(14) 0.04678(9) 0.38097(9) 0.0378(5) Uani 1 d . .
C100 C 0.63544(15) -0.00222(11) 0.35757(11) 0.0491(6) Uani 1 d . .
H10A H 0.6278 -0.0386 0.3527 0.074 Uiso 1 calc . .
H10B H 0.68 0.0035 0.3794 0.074 Uiso 1 calc . .
H10C H 0.6375 0.014 0.324 0.074 Uiso 1 calc . .
C101 C 0.5481(2) 0.07374(15) 0.51498(11) 0.0711(10) Uani 1 d . .
H10D H 0.5936 0.0603 0.5302 0.107 Uiso 1 calc . .
H10E H 0.5105 0.0607 0.534 0.107 Uiso 1 calc . .
H10F H 0.5488 0.1107 0.5169 0.107 Uiso 1 calc . .
C102 C 0.38207(17) 0.05438(13) 0.35242(12) 0.0557(7) Uani 1 d . .
H10G H 0.3493 0.0652 0.3766 0.083 Uiso 1 calc . .
H10H H 0.3655 0.0226 0.3361 0.083 Uiso 1 calc . .
H10I H 0.3844 0.0804 0.3259 0.083 Uiso 1 calc . .
C17 C 0.1172(3) -0.05297(14) 0.1915(3) 0.0316(10) Uani 0.809(14) d B 1
C18 C 0.1824(2) -0.07344(15) 0.2099(3) 0.0457(10) Uani 0.809(14) d B 1
C19 C 0.2248(3) -0.0936(2) 0.1757(3) 0.0722(18) Uani 0.809(14) d B 1
H19 H 0.2699 -0.1068 0.1878 0.087 Uiso 0.809(14) calc B 1
C20 C 0.2006(4) -0.0943(2) 0.1226(3) 0.087(2) Uani 0.809(14) d B 1
H20 H 0.2297 -0.1083 0.099 0.104 Uiso 0.809(14) calc B 1
C21 C 0.1365(4) -0.0753(2) 0.1047(2) 0.0717(17) Uani 0.809(14) d B 1
H21 H 0.1209 -0.0765 0.0689 0.086 Uiso 0.809(14) calc B 1
C22 C 0.0936(4) -0.05416(15) 0.1385(2) 0.0456(11) Uani 0.809(14) d B 1
C23 C 0.2068(2) -0.07645(18) 0.2662(3) 0.0530(13) Uani 0.809(14) d B 1
H23 H 0.1754 -0.0542 0.2846 0.064 Uiso 0.809(14) calc B 1
C24 C 0.2827(2) -0.0584(2) 0.2804(4) 0.085(2) Uani 0.809(14) d B 1
H24A H 0.2952 -0.0614 0.3177 0.127 Uiso 0.809(14) calc B 1
H24B H 0.3147 -0.0793 0.2625 0.127 Uiso 0.809(14) calc B 1
H24C H 0.2867 -0.023 0.2701 0.127 Uiso 0.809(14) calc B 1
C25 C 0.1983(2) -0.13125(19) 0.2856(3) 0.0610(14) Uani 0.809(14) d B 1
H25A H 0.2144 -0.133 0.3226 0.092 Uiso 0.809(14) calc B 1
H25B H 0.1485 -0.1411 0.2797 0.092 Uiso 0.809(14) calc B 1
H25C H 0.2266 -0.1542 0.2669 0.092 Uiso 0.809(14) calc B 1
C17A C 0.1262(6) -0.0551(6) 0.2024(6) 0.034(7) Uiso 0.191(14) d B 2
C18A C 0.1877(6) -0.0756(5) 0.2276(5) 0.020(4) Uiso 0.191(14) d B 2
C19A C 0.2366(5) -0.0985(4) 0.1994(6) 0.042(4) Uiso 0.191(14) d B 2
H19A H 0.2786 -0.1126 0.2167 0.05 Uiso 0.191(14) calc B 2
C20A C 0.2239(6) -0.1009(5) 0.1460(6) 0.041(4) Uiso 0.191(14) d B 2
H20A H 0.2573 -0.1165 0.1268 0.049 Uiso 0.191(14) calc B 2
C21A C 0.1624(7) -0.0803(5) 0.1208(5) 0.036(4) Uiso 0.191(14) d B 2
H21A H 0.1538 -0.0819 0.0843 0.043 Uiso 0.191(14) calc B 2
C22A C 0.1136(6) -0.0574(6) 0.1490(6) 0.047(7) Uiso 0.191(14) d B 2
C23A C 0.2007(9) -0.0749(6) 0.2839(6) 0.024(4) Uiso 0.191(14) d B 2
H23A H 0.1652 -0.052 0.2973 0.029 Uiso 0.191(14) calc B 2
C24A C 0.2737(11) -0.0563(7) 0.3043(7) 0.044(4) Uiso 0.191(14) d B 2
H24D H 0.2788 -0.0568 0.3421 0.065 Uiso 0.191(14) calc B 2
H24E H 0.3093 -0.0784 0.2918 0.065 Uiso 0.191(14) calc B 2
H24F H 0.2801 -0.0217 0.2922 0.065 Uiso 0.191(14) calc B 2
C25A C 0.1916(9) -0.1280(6) 0.3060(7) 0.032(4) Uiso 0.191(14) d B 2
H25D H 0.2004 -0.1268 0.3437 0.048 Uiso 0.191(14) calc B 2
H25E H 0.1433 -0.1398 0.2958 0.048 Uiso 0.191(14) calc B 2
H25F H 0.2251 -0.1512 0.2925 0.048 Uiso 0.191(14) calc B 2

loop_
_atom_site_aniso_label
_atom_site_aniso_U_11
_atom_site_aniso_U_22
_atom_site_aniso_U_33
_atom_site_aniso_U_23
_atom_site_aniso_U_13
_atom_site_aniso_U_12
Zn1 0.04661(18) 0.01595(14) 0.02424(14) 0.00003(9) 0.00601(11) -0.00079(11)
Zn2 0.03468(15) 0.01652(13) 0.02564(14) -0.00033(9) 0.00356(10) 0.00055(10)
Si1 0.0290(3) 0.0247(3) 0.0440(3) 0.0003(2) 0.0088(2) 0.0080(2)
Si2 0.0282(3) 0.0219(3) 0.0396(3) 0.0029(2) 0.0071(2) -0.0047(2)
Si3 0.0293(3) 0.0183(2) 0.0406(3) 0.0005(2) 0.0107(2) 0.0028(2)
Si4 0.0265(3) 0.0199(3) 0.0469(3) -0.0002(2) 0.0105(2) -0.0021(2)
Al1 0.0242(3) 0.0153(3) 0.0245(3) 0.00075(19) 0.0058(2) 0.00039(19)
Al2 0.0243(3) 0.0160(3) 0.0249(3) -0.00017(19) 0.0077(2) -0.0001(2)
O1 0.0385(9) 0.0170(7) 0.0611(11) 0.0014(6) 0.0145(8) 0.0012(6)
O2 0.0507(10) 0.0174(7) 0.0410(9) 0.0001(6) 0.0084(7) 0.0000(6)
O3 0.0352(8) 0.0180(7) 0.0629(11) 0.0015(7) 0.0181(8) 0.0012(6)
O4 0.0406(9) 0.0176(7) 0.0395(8) 0.0008(6) 0.0086(7) -0.0029(6)
N1 0.0228(8) 0.0233(8) 0.0331(8) -0.0016(7) 0.0091(7) -0.0004(6)
N2 0.0243(8) 0.0225(8) 0.0289(8) 0.0033(6) 0.0094(6) 0.0012(6)
N3 0.0628(13) 0.0215(9) 0.0236(8) 0.0010(7) 0.0058(8) -0.0008(8)
N4 0.0625(13) 0.0213(8) 0.0226(8) -0.0005(7) 0.0071(8) -0.0014(8)
N5 0.0268(8) 0.0222(8) 0.0293(8) -0.0009(6) 0.0098(7) 0.0006(6)
N6 0.0273(8) 0.0188(8) 0.0322(8) 0.0003(6) 0.0097(7) -0.0003(6)
N7 0.0450(11) 0.0217(8) 0.0251(8) 0.0002(7) 0.0031(7) 0.0007(7)
N8 0.0385(10) 0.0215(8) 0.0267(8) -0.0004(6) 0.0019(7) 0.0020(7)
C1 0.0310(11) 0.0330(11) 0.0416(12) 0.0013(9) 0.0153(9) 0.0034(9)
C2 0.0533(15) 0.0438(14) 0.0376(12) -0.0002(10) 0.0206(11) 0.0070(11)
C3 0.081(2) 0.072(2) 0.0466(16) 0.0090(14) 0.0358(16) 0.0079(18)
C4 0.075(2) 0.083(2) 0.076(2) 0.0174(19) 0.055(2) 0.0017(19)
C5 0.0398(15) 0.066(2) 0.103(3) 0.0104(18) 0.0395(17) -0.0072(14)
C6 0.0263(11) 0.0438(14) 0.0683(17) 0.0048(12) 0.0192(11) -0.0007(10)
C7 0.0608(17) 0.0471(15) 0.0309(12) -0.0041(10) 0.0034(11) -0.0003(12)
C8 0.107(3) 0.103(3) 0.0487(18) -0.031(2) 0.001(2) 0.001(3)
C9 0.0521(16) 0.0538(16) 0.0472(15) 0.0082(12) -0.0008(12) -0.0012(13)
C10 0.0267(12) 0.0476(15) 0.077(2) 0.0023(13) 0.0004(12) -0.0081(10)
C11 0.0354(15) 0.064(2) 0.126(3) -0.006(2) -0.0057(18) 0.0087(14)
C12 0.0498(17) 0.060(2) 0.088(2) -0.0098(17) -0.0096(17) 0.0043(14)
C13 0.0471(15) 0.0420(14) 0.0683(18) -0.0091(13) 0.0146(13) 0.0184(12)
C14 0.0490(15) 0.0494(16) 0.0569(16) 0.0131(13) 0.0005(12) 0.0129(12)
C15 0.0502(15) 0.0449(15) 0.0530(15) -0.0048(12) -0.0015(12) -0.0146(12)
C16 0.0478(14) 0.0379(13) 0.0562(15) 0.0120(11) 0.0119(12) -0.0134(11)
C26 0.109(3) 0.0493(17) 0.0321(13) 0.0047(12) -0.0052(15) -0.0087(17)
C27 0.214(7) 0.120(4) 0.043(2) 0.030(2) -0.003(3) -0.017(4)
C28 0.102(3) 0.057(2) 0.0583(19) -0.0078(15) -0.0184(19) -0.0075(19)
C29 0.0784(19) 0.0221(10) 0.0266(11) -0.0034(8) 0.0063(11) -0.0026(11)
C30 0.087(2) 0.0155(10) 0.0311(12) -0.0006(8) 0.0075(12) -0.0023(10)
C31 0.0752(18) 0.0207(10) 0.0280(11) 0.0017(8) 0.0080(11) -0.0014(10)
C32 0.125(3) 0.0244(12) 0.0303(12) -0.0052(10) 0.0058(15) -0.0030(14)
C33 0.101(2) 0.0238(11) 0.0316(12) 0.0034(9) 0.0092(13) -0.0053(13)
C34 0.0533(14) 0.0216(9) 0.0233(9) 0.0001(7) 0.0044(9) 0.0016(9)
C35 0.0458(14) 0.0406(13) 0.0335(11) 0.0042(10) 0.0053(10) 0.0056(10)
C36 0.0539(15) 0.0516(15) 0.0334(12) 0.0069(10) 0.0139(11) 0.0045(12)
C37 0.0628(16) 0.0352(12) 0.0266(11) 0.0021(9) 0.0068(10) 0.0057(11)
C38 0.0558(15) 0.0394(13) 0.0303(11) -0.0021(9) -0.0034(10) 0.0005(11)
C39 0.0476(14) 0.0337(12) 0.0322(11) -0.0024(9) 0.0046(10) -0.0039(10)
C40 0.0510(18) 0.102(3) 0.0562(18) 0.0221(18) 0.0002(14) 0.0093(18)
C41 0.088(2) 0.0629(19) 0.0278(12) 0.0081(12) 0.0060(13) 0.0092(17)
C42 0.0545(18) 0.076(2) 0.0549(17) 0.0030(15) 0.0130(14) -0.0120(16)
C43 0.0526(13) 0.0198(9) 0.0217(9) -0.0007(7) 0.0049(9) -0.0029(9)
C44 0.0505(14) 0.0336(12) 0.0328(11) 0.0047(9) 0.0074(10) 0.0035(10)
C45 0.0519(15) 0.0457(14) 0.0326(12) 0.0032(10) -0.0047(10) -0.0052(11)
C46 0.0662(17) 0.0357(12) 0.0248(10) -0.0012(9) 0.0024(10) -0.0080(11)
C47 0.0555(15) 0.0382(12) 0.0314(11) -0.0047(9) 0.0125(10) -0.0014(11)
C48 0.0505(14) 0.0329(11) 0.0299(11) -0.0016(9) 0.0051(10) -0.0062(10)
C49 0.0603(19) 0.0628(19) 0.0545(16) 0.0086(14) 0.0136(14) 0.0175(15)
C50 0.092(3) 0.0637(19) 0.0315(13) -0.0120(13) 0.0009(14) -0.0089(18)
C51 0.0543(18) 0.082(2) 0.0502(16) -0.0142(16) -0.0013(13) -0.0006(16)
C52 0.0356(11) 0.0259(10) 0.0374(11) 0.0020(8) 0.0172(9) 0.0044(8)
C53 0.0586(16) 0.0410(13) 0.0369(12) 0.0024(10) 0.0179(11) 0.0109(12)
C54 0.105(3) 0.069(2) 0.0444(16) 0.0144(14) 0.0408(18) 0.024(2)
C55 0.091(3) 0.078(2) 0.081(2) 0.032(2) 0.064(2) 0.026(2)
C56 0.0506(17) 0.0587(19) 0.104(3) 0.0283(18) 0.0489(19) 0.0120(14)
C57 0.0335(12) 0.0324(12) 0.0644(16) 0.0132(11) 0.0220(11) 0.0082(9)
C58 0.0663(19) 0.0515(16) 0.0341(12) -0.0068(11) -0.0034(12) 0.0026(13)
C59 0.0577(18) 0.0564(18) 0.0513(16) 0.0065(13) -0.0050(13) 0.0023(14)
C60 0.132(4) 0.105(3) 0.055(2) -0.035(2) -0.018(2) 0.009(3)
C61 0.0274(12) 0.0390(13) 0.082(2) 0.0141(13) 0.0006(12) -0.0033(10)
C62 0.0357(14) 0.0511(17) 0.091(2) 0.0013(16) -0.0017(14) -0.0001(12)
C63 0.0404(17) 0.059(2) 0.146(4) 0.003(2) -0.017(2) 0.0119(15)
C64 0.0460(14) 0.0407(14) 0.0526(15) 0.0136(11) 0.0058(11) 0.0084(11)
C65 0.0432(13) 0.0301(12) 0.0617(16) -0.0084(11) 0.0151(12) 0.0075(10)
C66 0.0396(13) 0.0342(12) 0.0657(17) 0.0086(11) 0.0208(12) -0.0057(10)
C67 0.0414(14) 0.0407(14) 0.0607(16) -0.0100(12) -0.0010(12) -0.0081(11)
C68 0.0306(10) 0.0270(10) 0.0370(11) 0.0004(8) 0.0163(9) -0.0017(8)
C69 0.0498(14) 0.0436(13) 0.0357(12) -0.0007(10) 0.0185(10) -0.0069(11)
C70 0.069(2) 0.074(2) 0.0401(14) -0.0075(14) 0.0255(14) -0.0031(16)
C71 0.071(2) 0.087(3) 0.062(2) -0.0172(18) 0.0402(18) 0.0063(19)
C72 0.0472(16) 0.0625(19) 0.079(2) -0.0078(16) 0.0322(15) 0.0140(14)
C73 0.0352(12) 0.0346(12) 0.0560(14) -0.0019(10) 0.0194(11) 0.0030(9)
C74 0.0557(16) 0.0480(15) 0.0333(12) 0.0068(11) 0.0020(11) -0.0057(12)
C75 0.097(3) 0.094(3) 0.0460(17) 0.0233(18) 0.0009(18) -0.006(2)
C76 0.0547(17) 0.0552(17) 0.0466(14) -0.0005(12) -0.0025(12) -0.0067(13)
C77 0.0316(12) 0.0357(13) 0.0633(16) 0.0015(11) 0.0073(11) 0.0072(9)
C78 0.0469(16) 0.0462(16) 0.077(2) 0.0120(14) -0.0060(14) 0.0015(12)
C79 0.0366(14) 0.0459(16) 0.096(2) 0.0032(15) 0.0012(15) 0.0026(12)
C80 0.0392(11) 0.0219(10) 0.0311(10) -0.0037(8) 0.0031(8) 0.0003(8)
C81 0.0415(12) 0.0157(9) 0.0349(11) -0.0009(8) 0.0050(9) 0.0006(8)
C82 0.0366(11) 0.0211(9) 0.0309(10) 0.0023(8) 0.0040(8) 0.0027(8)
C83 0.0642(17) 0.0239(10) 0.0353(12) -0.0056(9) 0.0005(11) -0.0003(10)
C84 0.0536(14) 0.0255(10) 0.0320(11) 0.0050(8) 0.0035(10) -0.0025(9)
C85 0.0478(13) 0.0224(10) 0.0241(9) -0.0023(8) 0.0010(9) 0.0005(9)
C86 0.0492(14) 0.0306(11) 0.0339(11) -0.0020(9) -0.0025(10) 0.0046(10)
C87 0.0603(16) 0.0372(13) 0.0352(12) -0.0013(10) -0.0091(11) 0.0078(11)
C88 0.079(2) 0.0384(13) 0.0316(12) 0.0018(10) 0.0006(12) 0.0076(13)
C89 0.0671(19) 0.0521(16) 0.0366(13) 0.0052(11) 0.0126(12) 0.0015(14)
C90 0.0524(15) 0.0379(12) 0.0315(11) 0.0022(9) 0.0042(10) 0.0008(11)
C91 0.0485(16) 0.0636(19) 0.0590(17) 0.0059(14) 0.0044(13) 0.0076(14)
C92 0.109(3) 0.065(2) 0.0364(15) 0.0109(14) 0.0044(16) 0.011(2)
C93 0.0489(17) 0.075(2) 0.0521(16) 0.0128(15) 0.0082(13) 0.0028(15)
C94 0.0460(12) 0.0227(10) 0.0247(9) 0.0012(8) 0.0047(8) -0.0005(9)
C95 0.0471(13) 0.0293(11) 0.0343(11) 0.0033(9) 0.0026(10) -0.0034(9)
C96 0.0552(16) 0.0398(13) 0.0356(12) 0.0033(10) -0.0058(11) -0.0056(11)
C97 0.075(2) 0.0456(15) 0.0291(12) -0.0027(10) 0.0044(12) -0.0102(13)
C98 0.0648(17) 0.0431(14) 0.0346(12) -0.0057(10) 0.0159(12) 0.0033(12)
C99 0.0492(14) 0.0324(11) 0.0322(11) -0.0014(9) 0.0062(10) 0.0028(10)
C100 0.0448(15) 0.0512(16) 0.0511(15) 0.0056(12) 0.0043(12) 0.0008(12)
C101 0.100(3) 0.079(2) 0.0336(14) -0.0120(14) 0.0018(15) -0.014(2)
C102 0.0537(17) 0.0629(19) 0.0504(15) -0.0103(13) 0.0062(13) 0.0170(14)
C17 0.0342(17) 0.032(2) 0.032(2) 0.0033(13) 0.0157(16) 0.0012(12)
C18 0.0336(18) 0.051(2) 0.056(3) 0.007(2) 0.0203(19) 0.0088(14)
C19 0.049(2) 0.076(3) 0.099(6) 0.003(3) 0.039(3) 0.019(2)
C20 0.102(5) 0.093(4) 0.078(4) -0.008(3) 0.065(4) 0.015(3)
C21 0.096(5) 0.083(3) 0.043(3) -0.005(2) 0.037(3) 0.004(3)
C22 0.068(3) 0.044(2) 0.0287(17) 0.0010(14) 0.022(2) -0.0054(18)
C23 0.0295(18) 0.054(2) 0.075(4) 0.007(2) 0.005(2) 0.0139(15)
C24 0.034(2) 0.082(4) 0.134(7) 0.027(4) -0.011(3) -0.003(2)
C25 0.042(2) 0.066(3) 0.073(4) 0.016(3) -0.004(2) 0.0094(18)

loop_
_atom_type_symbol
_atom_type_description
_atom_type_scat_dispersion_real
_atom_type_scat_dispersion_imag
_atom_type_scat_source
C C 0.0181 0.0091 'International Tables Vol C Tables 4.2.6.8 and 6.1.1.4'
H H 0 0 'International Tables Vol C Tables 4.2.6.8 and 6.1.1.4'
N N 0.0311 0.018 'International Tables Vol C Tables 4.2.6.8 and 6.1.1.4'
O O 0.0492 0.0322 'International Tables Vol C Tables 4.2.6.8 and 6.1.1.4'
Al Al 0.213 0.2455 'International Tables Vol C Tables 4.2.6.8 and 6.1.1.4'
Si Si 0.2541 0.3302 'International Tables Vol C Tables 4.2.6.8 and 6.1.1.4'
Zn Zn -1.5491 0.6778 'International Tables Vol C Tables 4.2.6.8 and 6.1.1.4'

loop_
_exptl_crystal_face_index_h
_exptl_crystal_face_index_k
_exptl_crystal_face_index_l
_exptl_crystal_face_perp_dist
9 12 -2 0.1931
3 11 -13 0.1581
1 -1 16 0.0785
0 -5 16 0.0691
7 -11 -10 0.1887
8 -8 8 0.1121
3 17 -2 0.2273
-6 12 -8 0.1866
8 12 3 0.1687
-7 4 -12 0.06
3 -5 15 0.0532
0 10 -14 0.1267
-1 8 -15 0.1171
-6 -3 -14 0.0825
-2 12 -11 0.1522
4 -2 15 0.0615
7 -4 12 0.0522
-6 -15 -2 0.1559
-11 -1 10 0.1623
-10 4 -8 0.0979
-4 13 10 0.293
11 -3 -9 0.2065

loop_
_geom_angle_atom_site_label_1
_geom_angle_atom_site_label_2
_geom_angle_atom_site_label_3
_geom_angle
_geom_angle_site_symmetry_1
_geom_angle_site_symmetry_3
_geom_angle_publ_flag
O2 Zn1 N3 130.30(8) . . ?
O2 Zn1 N4 128.32(7) . . ?
N3 Zn1 N4 101.32(8) . . ?
O4 Zn2 N7 131.16(7) . . ?
O4 Zn2 N8 127.70(7) . . ?
N7 Zn2 N8 101.03(8) . . ?
O1 Si1 N1 107.39(8) . . ?
O1 Si1 C13 110.06(12) . . ?
N1 Si1 C13 109.89(12) . . ?
O1 Si1 C14 106.18(12) . . ?
N1 Si1 C14 113.96(12) . . ?
C13 Si1 C14 109.25(14) . . ?
O1 Si2 N2 106.94(8) . . ?
O1 Si2 C15 105.89(12) . . ?
N2 Si2 C15 114.89(11) . . ?
O1 Si2 C16 110.25(11) . . ?
N2 Si2 C16 110.70(11) . . ?
C15 Si2 C16 108.03(13) . . ?
O3 Si3 N5 107.59(8) . . ?
O3 Si3 C65 109.93(11) . . ?
N5 Si3 C65 110.83(11) . . ?
O3 Si3 C64 105.97(11) . . ?
N5 Si3 C64 114.03(11) . . ?
C65 Si3 C64 108.34(13) . . ?
O3 Si4 N6 106.87(9) . . ?
O3 Si4 C67 105.91(12) . . ?
N6 Si4 C67 114.36(11) . . ?
O3 Si4 C66 110.25(11) . . ?
N6 Si4 C66 110.07(11) . . ?
C67 Si4 C66 109.25(13) . . ?
O2 Al1 N1 124.39(9) . . ?
O2 Al1 N2 124.83(9) . . ?
N1 Al1 N2 110.79(8) . . ?
O4 Al2 N5 124.89(8) . . ?
O4 Al2 N6 124.39(8) . . ?
N5 Al2 N6 110.72(8) . . ?
Si2 O1 Si1 137.11(10) . . ?
Al1 O2 Zn1 176.94(12) . . ?
Si4 O3 Si3 136.80(10) . . ?
Al2 O4 Zn2 173.74(11) . . ?
C1 N1 Si1 117.70(14) . . ?
C1 N1 Al1 119.85(14) . . ?
Si1 N1 Al1 122.00(10) . . ?
C17A N2 Si2 118.3(7) . . ?
C17 N2 Si2 118.37(18) . . ?
C17A N2 Al1 117.6(7) . . ?
C17 N2 Al1 117.90(19) . . ?
Si2 N2 Al1 123.53(10) . . ?
C29 N3 C34 118.73(18) . . ?
C29 N3 Zn1 119.55(15) . . ?
C34 N3 Zn1 121.71(14) . . ?
C31 N4 C43 119.18(18) . . ?
C31 N4 Zn1 119.38(15) . . ?
C43 N4 Zn1 121.24(14) . . ?
C52 N5 Si3 118.36(13) . . ?
C52 N5 Al2 118.78(14) . . ?
Si3 N5 Al2 122.42(10) . . ?
C68 N6 Si4 118.32(14) . . ?
C68 N6 Al2 118.48(13) . . ?
Si4 N6 Al2 123.03(10) . . ?
C80 N7 C85 119.12(18) . . ?
C80 N7 Zn2 119.82(15) . . ?
C85 N7 Zn2 120.98(14) . . ?
C82 N8 C94 118.75(18) . . ?
C82 N8 Zn2 119.79(14) . . ?
C94 N8 Zn2 121.40(14) . . ?
C6 C1 C2 121.2(2) . . ?
C6 C1 N1 120.4(2) . . ?
C2 C1 N1 118.5(2) . . ?
C3 C2 C1 117.9(3) . . ?
C3 C2 C7 121.1(3) . . ?
C1 C2 C7 121.0(2) . . ?
C4 C3 C2 122.1(3) . . ?
C4 C3 H3 118.9 . . ?
C2 C3 H3 118.9 . . ?
C3 C4 C5 119.7(3) . . ?
C3 C4 H4 120.1 . . ?
C5 C4 H4 120.1 . . ?
C4 C5 C6 121.5(3) . . ?
C4 C5 H5 119.2 . . ?
C6 C5 H5 119.2 . . ?
C5 C6 C1 117.5(3) . . ?
C5 C6 C10 120.6(3) . . ?
C1 C6 C10 121.8(2) . . ?
C2 C7 C9 110.8(2) . . ?
C2 C7 C8 114.1(3) . . ?
C9 C7 C8 110.1(3) . . ?
C2 C7 H7 107.2 . . ?
C9 C7 H7 107.2 . . ?
C8 C7 H7 107.2 . . ?
C7 C8 H8C 109.5 . . ?
C7 C8 H8B 109.5 . . ?
H8C C8 H8B 109.5 . . ?
C7 C8 H8A 109.5 . . ?
H8C C8 H8A 109.5 . . ?
H8B C8 H8A 109.5 . . ?
C7 C9 H9C 109.5 . . ?
C7 C9 H9B 109.5 . . ?
H9C C9 H9B 109.5 . . ?
C7 C9 H9A 109.5 . . ?
H9C C9 H9A 109.5 . . ?
H9B C9 H9A 109.5 . . ?
C6 C10 C12 110.3(3) . . ?
C6 C10 C11 112.8(3) . . ?
C12 C10 C11 109.8(3) . . ?
C6 C10 H10 107.9 . . ?
C12 C10 H10 107.9 . . ?
C11 C10 H10 107.9 . . ?
C10 C11 H11C 109.5 . . ?
C10 C11 H11B 109.5 . . ?
H11C C11 H11B 109.5 . . ?
C10 C11 H11A 109.5 . . ?
H11C C11 H11A 109.5 . . ?
H11B C11 H11A 109.5 . . ?
C10 C12 H12C 109.5 . . ?
C10 C12 H12B 109.5 . . ?
H12C C12 H12B 109.5 . . ?
C10 C12 H12A 109.5 . . ?
H12C C12 H12A 109.5 . . ?
H12B C12 H12A 109.5 . . ?
Si1 C13 H13C 109.5 . . ?
Si1 C13 H13B 109.5 . . ?
H13C C13 H13B 109.5 . . ?
Si1 C13 H13A 109.5 . . ?
H13C C13 H13A 109.5 . . ?
H13B C13 H13A 109.5 . . ?
Si1 C14 H14C 109.5 . . ?
Si1 C14 H14B 109.5 . . ?
H14C C14 H14B 109.5 . . ?
Si1 C14 H14A 109.5 . . ?
H14C C14 H14A 109.5 . . ?
H14B C14 H14A 109.5 . . ?
Si2 C15 H15C 109.5 . . ?
Si2 C15 H15B 109.5 . . ?
H15C C15 H15B 109.5 . . ?
Si2 C15 H15A 109.5 . . ?
H15C C15 H15A 109.5 . . ?
H15B C15 H15A 109.5 . . ?
Si2 C16 H16C 109.5 . . ?
Si2 C16 H16B 109.5 . . ?
H16C C16 H16B 109.5 . . ?
Si2 C16 H16A 109.5 . . ?
H16C C16 H16A 109.5 . . ?
H16B C16 H16A 109.5 . . ?
C22 C26 C28 110.7(3) . . ?
C22 C26 C27 114.5(4) . . ?
C28 C26 C27 109.4(3) . . ?
C22 C26 H26 107.3 . . ?
C28 C26 H26 107.3 . . ?
C27 C26 H26 107.3 . . ?
C26 C27 H27C 109.5 . . ?
C26 C27 H27B 109.5 . . ?
H27C C27 H27B 109.5 . . ?
C26 C27 H27A 109.5 . . ?
H27C C27 H27A 109.5 . . ?
H27B C27 H27A 109.5 . . ?
C26 C28 H28C 109.5 . . ?
C26 C28 H28B 109.5 . . ?
H28C C28 H28B 109.5 . . ?
C26 C28 H28A 109.5 . . ?
H28C C28 H28A 109.5 . . ?
H28B C28 H28A 109.5 . . ?
N3 C29 C30 124.8(2) . . ?
N3 C29 C32 118.8(2) . . ?
C30 C29 C32 116.4(2) . . ?
C29 C30 C31 129.7(2) . . ?
C29 C30 H30 115.2 . . ?
C31 C30 H30 115.2 . . ?
N4 C31 C30 124.9(2) . . ?
N4 C31 C33 119.1(2) . . ?
C30 C31 C33 116.0(2) . . ?
C29 C32 H32C 109.5 . . ?
C29 C32 H32B 109.5 . . ?
H32C C32 H32B 109.5 . . ?
C29 C32 H32A 109.5 . . ?
H32C C32 H32A 109.5 . . ?
H32B C32 H32A 109.5 . . ?
C31 C33 H33C 109.5 . . ?
C31 C33 H33B 109.5 . . ?
H33C C33 H33B 109.5 . . ?
C31 C33 H33A 109.5 . . ?
H33C C33 H33A 109.5 . . ?
H33B C33 H33A 109.5 . . ?
C39 C34 C35 120.8(2) . . ?
C39 C34 N3 120.3(2) . . ?
C35 C34 N3 118.8(2) . . ?
C36 C35 C34 117.9(2) . . ?
C36 C35 C40 120.7(3) . . ?
C34 C35 C40 121.4(2) . . ?
C37 C36 C35 122.6(3) . . ?
C37 C36 H36 118.7 . . ?
C35 C36 H36 118.7 . . ?
C38 C37 C36 118.0(2) . . ?
C38 C37 C41 121.1(3) . . ?
C36 C37 C41 120.9(3) . . ?
C37 C38 C39 121.6(3) . . ?
C37 C38 H38 119.2 . . ?
C39 C38 H38 119.2 . . ?
C34 C39 C38 119.0(2) . . ?
C34 C39 C42 121.5(2) . . ?
C38 C39 C42 119.4(3) . . ?
C35 C40 H40C 109.5 . . ?
C35 C40 H40B 109.5 . . ?
H40C C40 H40B 109.5 . . ?
C35 C40 H40A 109.5 . . ?
H40C C40 H40A 109.5 . . ?
H40B C40 H40A 109.5 . . ?
C37 C41 H41C 109.5 . . ?
C37 C41 H41B 109.5 . . ?
H41C C41 H41B 109.5 . . ?
C37 C41 H41A 109.5 . . ?
H41C C41 H41A 109.5 . . ?
H41B C41 H41A 109.5 . . ?
C39 C42 H42C 109.5 . . ?
C39 C42 H42B 109.5 . . ?
H42C C42 H42B 109.5 . . ?
C39 C42 H42A 109.5 . . ?
H42C C42 H42A 109.5 . . ?
H42B C42 H42A 109.5 . . ?
C48 C43 C44 120.9(2) . . ?
C48 C43 N4 119.1(2) . . ?
C44 C43 N4 120.0(2) . . ?
C43 C44 C45 118.0(2) . . ?
C43 C44 C49 121.8(2) . . ?
C45 C44 C49 120.2(3) . . ?
C46 C45 C44 122.3(3) . . ?
C46 C45 H45 118.8 . . ?
C44 C45 H45 118.8 . . ?
C45 C46 C47 118.2(2) . . ?
C45 C46 C50 121.3(3) . . ?
C47 C46 C50 120.5(3) . . ?
C46 C47 C48 122.1(2) . . ?
C46 C47 H47 118.9 . . ?
C48 C47 H47 118.9 . . ?
C43 C48 C47 118.4(2) . . ?
C43 C48 C51 121.2(2) . . ?
C47 C48 C51 120.4(3) . . ?
C44 C49 H49C 109.5 . . ?
C44 C49 H49B 109.5 . . ?
H49C C49 H49B 109.5 . . ?
C44 C49 H49A 109.5 . . ?
H49C C49 H49A 109.5 . . ?
H49B C49 H49A 109.5 . . ?
C46 C50 H50C 109.5 . . ?
C46 C50 H50B 109.5 . . ?
H50C C50 H50B 109.5 . . ?
C46 C50 H50A 109.5 . . ?
H50C C50 H50A 109.5 . . ?
H50B C50 H50A 109.5 . . ?
C48 C51 H51C 109.5 . . ?
C48 C51 H51B 109.5 . . ?
H51C C51 H51B 109.5 . . ?
C48 C51 H51A 109.5 . . ?
H51C C51 H51A 109.5 . . ?
H51B C51 H51A 109.5 . . ?
C57 C52 C53 120.6(2) . . ?
C57 C52 N5 120.9(2) . . ?
C53 C52 N5 118.4(2) . . ?
C54 C53 C52 118.1(3) . . ?
C54 C53 C58 121.2(3) . . ?
C52 C53 C58 120.6(2) . . ?
C55 C54 C53 121.8(3) . . ?
C55 C54 H54 119.1 . . ?
C53 C54 H54 119.1 . . ?
C54 C55 C56 119.7(3) . . ?
C54 C55 H55 120.2 . . ?
C56 C55 H55 120.2 . . ?
C55 C56 C57 121.6(3) . . ?
C55 C56 H56 119.2 . . ?
C57 C56 H56 119.2 . . ?
C56 C57 C52 118.2(3) . . ?
C56 C57 C61 120.4(3) . . ?
C52 C57 C61 121.3(2) . . ?
C53 C58 C59 110.6(3) . . ?
C53 C58 C60 114.2(3) . . ?
C59 C58 C60 109.9(3) . . ?
C53 C58 H58 107.3 . . ?
C59 C58 H58 107.3 . . ?
C60 C58 H58 107.3 . . ?
C58 C59 H59A 109.5 . . ?
C58 C59 H59B 109.5 . . ?
H59A C59 H59B 109.5 . . ?
C58 C59 H59C 109.5 . . ?
H59A C59 H59C 109.5 . . ?
H59B C59 H59C 109.5 . . ?
C58 C60 H60A 109.5 . . ?
C58 C60 H60B 109.5 . . ?
H60A C60 H60B 109.5 . . ?
C58 C60 H60C 109.5 . . ?
H60A C60 H60C 109.5 . . ?
H60B C60 H60C 109.5 . . ?
C57 C61 C63 114.1(3) . . ?
C57 C61 C62 110.1(2) . . ?
C63 C61 C62 109.5(3) . . ?
C57 C61 H61 107.6 . . ?
C63 C61 H61 107.6 . . ?
C62 C61 H61 107.6 . . ?
C61 C62 H62A 109.5 . . ?
C61 C62 H62B 109.5 . . ?
H62A C62 H62B 109.5 . . ?
C61 C62 H62C 109.5 . . ?
H62A C62 H62C 109.5 . . ?
H62B C62 H62C 109.5 . . ?
C61 C63 H63A 109.5 . . ?
C61 C63 H63B 109.5 . . ?
H63A C63 H63B 109.5 . . ?
C61 C63 H63C 109.5 . . ?
H63A C63 H63C 109.5 . . ?
H63B C63 H63C 109.5 . . ?
Si3 C64 H64A 109.5 . . ?
Si3 C64 H64B 109.5 . . ?
H64A C64 H64B 109.5 . . ?
Si3 C64 H64C 109.5 . . ?
H64A C64 H64C 109.5 . . ?
H64B C64 H64C 109.5 . . ?
Si3 C65 H65A 109.5 . . ?
Si3 C65 H65B 109.5 . . ?
H65A C65 H65B 109.5 . . ?
Si3 C65 H65C 109.5 . . ?
H65A C65 H65C 109.5 . . ?
H65B C65 H65C 109.5 . . ?
Si4 C66 H66A 109.5 . . ?
Si4 C66 H66B 109.5 . . ?
H66A C66 H66B 109.5 . . ?
Si4 C66 H66C 109.5 . . ?
H66A C66 H66C 109.5 . . ?
H66B C66 H66C 109.5 . . ?
Si4 C67 H67A 109.5 . . ?
Si4 C67 H67B 109.5 . . ?
H67A C67 H67B 109.5 . . ?
Si4 C67 H67C 109.5 . . ?
H67A C67 H67C 109.5 . . ?
H67B C67 H67C 109.5 . . ?
C73 C68 C69 120.3(2) . . ?
C73 C68 N6 120.7(2) . . ?
C69 C68 N6 119.0(2) . . ?
C70 C69 C68 118.6(3) . . ?
C70 C69 C74 120.8(3) . . ?
C68 C69 C74 120.6(2) . . ?
C71 C70 C69 121.6(3) . . ?
C71 C70 H70 119.2 . . ?
C69 C70 H70 119.2 . . ?
C70 C71 C72 120.1(3) . . ?
C70 C71 H71 119.9 . . ?
C72 C71 H71 119.9 . . ?
C71 C72 C73 120.9(3) . . ?
C71 C72 H72 119.6 . . ?
C73 C72 H72 119.6 . . ?
C68 C73 C72 118.5(3) . . ?
C68 C73 C77 122.0(2) . . ?
C72 C73 C77 119.5(3) . . ?
C69 C74 C76 110.5(2) . . ?
C69 C74 C75 113.9(3) . . ?
C76 C74 C75 110.2(3) . . ?
C69 C74 H74 107.3 . . ?
C76 C74 H74 107.3 . . ?
C75 C74 H74 107.3 . . ?
C74 C75 H75A 109.5 . . ?
C74 C75 H75B 109.5 . . ?
H75A C75 H75B 109.5 . . ?
C74 C75 H75C 109.5 . . ?
H75A C75 H75C 109.5 . . ?
H75B C75 H75C 109.5 . . ?
C74 C76 H76A 109.5 . . ?
C74 C76 H76B 109.5 . . ?
H76A C76 H76B 109.5 . . ?
C74 C76 H76C 109.5 . . ?
H76A C76 H76C 109.5 . . ?
H76B C76 H76C 109.5 . . ?
C73 C77 C78 110.7(2) . . ?
C73 C77 C79 112.1(2) . . ?
C78 C77 C79 111.1(2) . . ?
C73 C77 H77 107.5 . . ?
C78 C77 H77 107.5 . . ?
C79 C77 H77 107.5 . . ?
C77 C78 H78A 109.5 . . ?
C77 C78 H78B 109.5 . . ?
H78A C78 H78B 109.5 . . ?
C77 C78 H78C 109.5 . . ?
H78A C78 H78C 109.5 . . ?
H78B C78 H78C 109.5 . . ?
C77 C79 H79A 109.5 . . ?
C77 C79 H79B 109.5 . . ?
H79A C79 H79B 109.5 . . ?
C77 C79 H79C 109.5 . . ?
H79A C79 H79C 109.5 . . ?
H79B C79 H79C 109.5 . . ?
N7 C80 C81 124.80(19) . . ?
N7 C80 C83 118.6(2) . . ?
C81 C80 C83 116.60(19) . . ?
C80 C81 C82 129.8(2) . . ?
C80 C81 H81 115.1 . . ?
C82 C81 H81 115.1 . . ?
N8 C82 C81 124.67(19) . . ?
N8 C82 C84 119.71(19) . . ?
C81 C82 C84 115.59(19) . . ?
C80 C83 H83A 109.5 . . ?
C80 C83 H83B 109.5 . . ?
H83A C83 H83B 109.5 . . ?
C80 C83 H83C 109.5 . . ?
H83A C83 H83C 109.5 . . ?
H83B C83 H83C 109.5 . . ?
C82 C84 H84A 109.5 . . ?
C82 C84 H84B 109.5 . . ?
H84A C84 H84B 109.5 . . ?
C82 C84 H84C 109.5 . . ?
H84A C84 H84C 109.5 . . ?
H84B C84 H84C 109.5 . . ?
C90 C85 C86 121.3(2) . . ?
C90 C85 N7 118.9(2) . . ?
C86 C85 N7 119.8(2) . . ?
C85 C86 C87 117.9(2) . . ?
C85 C86 C91 121.7(2) . . ?
C87 C86 C91 120.3(3) . . ?
C88 C87 C86 121.8(3) . . ?
C88 C87 H87 119.1 . . ?
C86 C87 H87 119.1 . . ?
C87 C88 C89 118.7(2) . . ?
C87 C88 C92 121.0(3) . . ?
C89 C88 C92 120.3(3) . . ?
C88 C89 C90 121.9(3) . . ?
C88 C89 H89 119.1 . . ?
C90 C89 H89 119.1 . . ?
C85 C90 C89 118.4(3) . . ?
C85 C90 C93 121.0(2) . . ?
C89 C90 C93 120.6(3) . . ?
C86 C91 H91A 109.5 . . ?
C86 C91 H91B 109.5 . . ?
H91A C91 H91B 109.5 . . ?
C86 C91 H91C 109.5 . . ?
H91A C91 H91C 109.5 . . ?
H91B C91 H91C 109.5 . . ?
C88 C92 H92A 109.5 . . ?
C88 C92 H92B 109.5 . . ?
H92A C92 H92B 109.5 . . ?
C88 C92 H92C 109.5 . . ?
H92A C92 H92C 109.5 . . ?
H92B C92 H92C 109.5 . . ?
C90 C93 H93A 109.5 . . ?
C90 C93 H93B 109.5 . . ?
H93A C93 H93B 109.5 . . ?
C90 C93 H93C 109.5 . . ?
H93A C93 H93C 109.5 . . ?
H93B C93 H93C 109.5 . . ?
C99 C94 C95 120.6(2) . . ?
C99 C94 N8 119.3(2) . . ?
C95 C94 N8 120.1(2) . . ?
C94 C95 C96 118.7(2) . . ?
C94 C95 C100 121.7(2) . . ?
C96 C95 C100 119.6(2) . . ?
C97 C96 C95 121.6(3) . . ?
C97 C96 H96 119.2 . . ?
C95 C96 H96 119.2 . . ?
C96 C97 C98 118.4(2) . . ?
C96 C97 C101 120.9(3) . . ?
C98 C97 C101 120.7(3) . . ?
C97 C98 C99 122.2(3) . . ?
C97 C98 H98 118.9 . . ?
C99 C98 H98 118.9 . . ?
C94 C99 C98 118.5(2) . . ?
C94 C99 C102 121.0(2) . . ?
C98 C99 C102 120.5(2) . . ?
C95 C100 H10A 109.5 . . ?
C95 C100 H10B 109.5 . . ?
H10A C100 H10B 109.5 . . ?
C95 C100 H10C 109.5 . . ?
H10A C100 H10C 109.5 . . ?
H10B C100 H10C 109.5 . . ?
C97 C101 H10D 109.5 . . ?
C97 C101 H10E 109.5 . . ?
H10D C101 H10E 109.5 . . ?
C97 C101 H10F 109.5 . . ?
H10D C101 H10F 109.5 . . ?
H10E C101 H10F 109.5 . . ?
C99 C102 H10G 109.5 . . ?
C99 C102 H10H 109.5 . . ?
H10G C102 H10H 109.5 . . ?
C99 C102 H10I 109.5 . . ?
H10G C102 H10I 109.5 . . ?
H10H C102 H10I 109.5 . . ?
C18 C17 C22 120.4(4) . . ?
C18 C17 N2 120.0(5) . . ?
C22 C17 N2 119.6(4) . . ?
C19 C18 C17 119.6(5) . . ?
C19 C18 C23 118.4(4) . . ?
C17 C18 C23 122.0(4) . . ?
C18 C19 C20 119.4(5) . . ?
C18 C19 H19 120.3 . . ?
C20 C19 H19 120.3 . . ?
C21 C20 C19 121.0(4) . . ?
C21 C20 H20 119.5 . . ?
C19 C20 H20 119.5 . . ?
C20 C21 C22 120.4(5) . . ?
C20 C21 H21 119.8 . . ?
C22 C21 H21 119.8 . . ?
C21 C22 C17 119.3(6) . . ?
C21 C22 C26 119.5(5) . . ?
C17 C22 C26 121.2(3) . . ?
C18 C23 C24 113.8(5) . . ?
C18 C23 C25 109.8(4) . . ?
C24 C23 C25 110.1(4) . . ?
C18 C23 H23 107.6 . . ?
C24 C23 H23 107.6 . . ?
C25 C23 H23 107.6 . . ?
C23 C24 H24A 109.5 . . ?
C23 C24 H24B 109.5 . . ?
H24A C24 H24B 109.5 . . ?
C23 C24 H24C 109.5 . . ?
H24A C24 H24C 109.5 . . ?
H24B C24 H24C 109.5 . . ?
C23 C25 H25A 109.5 . . ?
C23 C25 H25B 109.5 . . ?
H25A C25 H25B 109.5 . . ?
C23 C25 H25C 109.5 . . ?
H25A C25 H25C 109.5 . . ?
H25B C25 H25C 109.5 . . ?
C18A C17A C22A 120 . . ?
C18A C17A N2 125.1(9) . . ?
C22A C17A N2 114.9(9) . . ?
C19A C18A C17A 120 . . ?
C19A C18A C23A 119.3(10) . . ?
C17A C18A C23A 120.6(10) . . ?
C20A C19A C18A 120 . . ?
C20A C19A H19A 120 . . ?
C18A C19A H19A 120 . . ?
C19A C20A C21A 120 . . ?
C19A C20A H20A 120 . . ?
C21A C20A H20A 120 . . ?
C20A C21A C22A 120 . . ?
C20A C21A H21A 120 . . ?
C22A C21A H21A 120 . . ?
C21A C22A C17A 120 . . ?
C18A C23A C24A 113.7(12) . . ?
C18A C23A C25A 110.6(12) . . ?
C24A C23A C25A 107.7(14) . . ?
C18A C23A H23A 108.3 . . ?
C24A C23A H23A 108.3 . . ?
C25A C23A H23A 108.3 . . ?
C23A C24A H24D 109.5 . . ?
C23A C24A H24E 109.5 . . ?
H24D C24A H24E 109.5 . . ?
C23A C24A H24F 109.5 . . ?
H24D C24A H24F 109.5 . . ?
H24E C24A H24F 109.5 . . ?
C23A C25A H25D 109.5 . . ?
C23A C25A H25E 109.5 . . ?
H25D C25A H25E 109.5 . . ?
C23A C25A H25F 109.5 . . ?
H25D C25A H25F 109.5 . . ?
H25E C25A H25F 109.5 . . ?

loop_
_geom_bond_atom_site_label_1
_geom_bond_atom_site_label_2
_geom_bond_distance
_geom_bond_site_symmetry_2
_geom_bond_publ_flag
Zn1 O2 1.7826(15) . ?
Zn1 N3 1.9341(18) . ?
Zn1 N4 1.9355(18) . ?
Zn2 O4 1.7867(15) . ?
Zn2 N7 1.9330(18) . ?
Zn2 N8 1.9371(17) . ?
Si1 O1 1.6446(17) . ?
Si1 N1 1.7230(18) . ?
Si1 C13 1.857(3) . ?
Si1 C14 1.864(3) . ?
Si2 O1 1.6347(17) . ?
Si2 N2 1.7264(17) . ?
Si2 C15 1.866(3) . ?
Si2 C16 1.868(3) . ?
Si3 O3 1.6415(16) . ?
Si3 N5 1.7312(17) . ?
Si3 C65 1.858(2) . ?
Si3 C64 1.865(3) . ?
Si4 O3 1.6379(16) . ?
Si4 N6 1.7292(17) . ?
Si4 C67 1.860(3) . ?
Si4 C66 1.862(3) . ?
Al1 O2 1.6413(16) . ?
Al1 N1 1.7974(17) . ?
Al1 N2 1.7991(17) . ?
Al2 O4 1.6428(15) . ?
Al2 N5 1.7951(17) . ?
Al2 N6 1.7959(17) . ?
N1 C1 1.435(3) . ?
N2 C17A 1.416(9) . ?
N2 C17 1.446(3) . ?
N3 C29 1.331(3) . ?
N3 C34 1.438(3) . ?
N4 C31 1.330(3) . ?
N4 C43 1.438(3) . ?
N5 C52 1.441(3) . ?
N6 C68 1.436(3) . ?
N7 C80 1.330(3) . ?
N7 C85 1.443(3) . ?
N8 C82 1.327(3) . ?
N8 C94 1.435(3) . ?
C1 C6 1.407(3) . ?
C1 C2 1.416(4) . ?
C2 C3 1.397(4) . ?
C2 C7 1.517(4) . ?
C3 C4 1.359(6) . ?
C3 H3 0.95 . ?
C4 C5 1.389(6) . ?
C4 H4 0.95 . ?
C5 C6 1.406(4) . ?
C5 H5 0.95 . ?
C6 C10 1.496(4) . ?
C7 C9 1.527(4) . ?
C7 C8 1.531(4) . ?
C7 H7 1 . ?
C8 H8C 0.98 . ?
C8 H8B 0.98 . ?
C8 H8A 0.98 . ?
C9 H9C 0.98 . ?
C9 H9B 0.98 . ?
C9 H9A 0.98 . ?
C10 C12 1.530(4) . ?
C10 C11 1.534(4) . ?
C10 H10 1 . ?
C11 H11C 0.98 . ?
C11 H11B 0.98 . ?
C11 H11A 0.98 . ?
C12 H12C 0.98 . ?
C12 H12B 0.98 . ?
C12 H12A 0.98 . ?
C13 H13C 0.98 . ?
C13 H13B 0.98 . ?
C13 H13A 0.98 . ?
C14 H14C 0.98 . ?
C14 H14B 0.98 . ?
C14 H14A 0.98 . ?
C15 H15C 0.98 . ?
C15 H15B 0.98 . ?
C15 H15A 0.98 . ?
C16 H16C 0.98 . ?
C16 H16B 0.98 . ?
C16 H16A 0.98 . ?
C26 C22 1.463(9) . ?
C26 C28 1.521(5) . ?
C26 C27 1.530(4) . ?
C26 H26 1 . ?
C27 H27C 0.98 . ?
C27 H27B 0.98 . ?
C27 H27A 0.98 . ?
C28 H28C 0.98 . ?
C28 H28B 0.98 . ?
C28 H28A 0.98 . ?
C29 C30 1.405(3) . ?
C29 C32 1.511(3) . ?
C30 C31 1.405(3) . ?
C30 H30 0.95 . ?
C31 C33 1.515(3) . ?
C32 H32C 0.98 . ?
C32 H32B 0.98 . ?
C32 H32A 0.98 . ?
C33 H33C 0.98 . ?
C33 H33B 0.98 . ?
C33 H33A 0.98 . ?
C34 C39 1.386(4) . ?
C34 C35 1.399(4) . ?
C35 C36 1.394(3) . ?
C35 C40 1.508(4) . ?
C36 C37 1.383(4) . ?
C36 H36 0.95 . ?
C37 C38 1.381(4) . ?
C37 C41 1.510(3) . ?
C38 C39 1.396(3) . ?
C38 H38 0.95 . ?
C39 C42 1.513(4) . ?
C40 H40C 0.98 . ?
C40 H40B 0.98 . ?
C40 H40A 0.98 . ?
C41 H41C 0.98 . ?
C41 H41B 0.98 . ?
C41 H41A 0.98 . ?
C42 H42C 0.98 . ?
C42 H42B 0.98 . ?
C42 H42A 0.98 . ?
C43 C48 1.392(4) . ?
C43 C44 1.396(4) . ?
C44 C45 1.406(3) . ?
C44 C49 1.503(4) . ?
C45 C46 1.370(4) . ?
C45 H45 0.95 . ?
C46 C47 1.381(4) . ?
C46 C50 1.513(3) . ?
C47 C48 1.397(3) . ?
C47 H47 0.95 . ?
C48 C51 1.502(4) . ?
C49 H49C 0.98 . ?
C49 H49B 0.98 . ?
C49 H49A 0.98 . ?
C50 H50C 0.98 . ?
C50 H50B 0.98 . ?
C50 H50A 0.98 . ?
C51 H51C 0.98 . ?
C51 H51B 0.98 . ?
C51 H51A 0.98 . ?
C52 C57 1.397(4) . ?
C52 C53 1.416(4) . ?
C53 C54 1.391(4) . ?
C53 C58 1.519(4) . ?
C54 C55 1.364(6) . ?
C54 H54 0.95 . ?
C55 C56 1.376(6) . ?
C55 H55 0.95 . ?
C56 C57 1.396(4) . ?
C56 H56 0.95 . ?
C57 C61 1.510(4) . ?
C58 C59 1.520(4) . ?
C58 C60 1.529(4) . ?
C58 H58 1 . ?
C59 H59A 0.98 . ?
C59 H59B 0.98 . ?
C59 H59C 0.98 . ?
C60 H60A 0.98 . ?
C60 H60B 0.98 . ?
C60 H60C 0.98 . ?
C61 C63 1.521(4) . ?
C61 C62 1.530(4) . ?
C61 H61 1 . ?
C62 H62A 0.98 . ?
C62 H62B 0.98 . ?
C62 H62C 0.98 . ?
C63 H63A 0.98 . ?
C63 H63B 0.98 . ?
C63 H63C 0.98 . ?
C64 H64A 0.98 . ?
C64 H64B 0.98 . ?
C64 H64C 0.98 . ?
C65 H65A 0.98 . ?
C65 H65B 0.98 . ?
C65 H65C 0.98 . ?
C66 H66A 0.98 . ?
C66 H66B 0.98 . ?
C66 H66C 0.98 . ?
C67 H67A 0.98 . ?
C67 H67B 0.98 . ?
C67 H67C 0.98 . ?
C68 C73 1.399(3) . ?
C68 C69 1.411(4) . ?
C69 C70 1.387(4) . ?
C69 C74 1.522(4) . ?
C70 C71 1.361(5) . ?
C70 H70 0.95 . ?
C71 C72 1.379(5) . ?
C71 H71 0.95 . ?
C72 C73 1.403(4) . ?
C72 H72 0.95 . ?
C73 C77 1.504(4) . ?
C74 C76 1.529(4) . ?
C74 C75 1.536(4) . ?
C74 H74 1 . ?
C75 H75A 0.98 . ?
C75 H75B 0.98 . ?
C75 H75C 0.98 . ?
C76 H76A 0.98 . ?
C76 H76B 0.98 . ?
C76 H76C 0.98 . ?
C77 C78 1.527(4) . ?
C77 C79 1.530(4) . ?
C77 H77 1 . ?
C78 H78A 0.98 . ?
C78 H78B 0.98 . ?
C78 H78C 0.98 . ?
C79 H79A 0.98 . ?
C79 H79B 0.98 . ?
C79 H79C 0.98 . ?
C80 C81 1.402(3) . ?
C80 C83 1.516(3) . ?
C81 C82 1.406(3) . ?
C81 H81 0.95 . ?
C82 C84 1.515(3) . ?
C83 H83A 0.98 . ?
C83 H83B 0.98 . ?
C83 H83C 0.98 . ?
C84 H84A 0.98 . ?
C84 H84B 0.98 . ?
C84 H84C 0.98 . ?
C85 C90 1.389(4) . ?
C85 C86 1.400(3) . ?
C86 C87 1.403(3) . ?
C86 C91 1.502(4) . ?
C87 C88 1.377(4) . ?
C87 H87 0.95 . ?
C88 C89 1.378(4) . ?
C88 C92 1.513(4) . ?
C89 C90 1.397(3) . ?
C89 H89 0.95 . ?
C90 C93 1.508(4) . ?
C91 H91A 0.98 . ?
C91 H91B 0.98 . ?
C91 H91C 0.98 . ?
C92 H92A 0.98 . ?
C92 H92B 0.98 . ?
C92 H92C 0.98 . ?
C93 H93A 0.98 . ?
C93 H93B 0.98 . ?
C93 H93C 0.98 . ?
C94 C99 1.393(3) . ?
C94 C95 1.397(3) . ?
C95 C96 1.402(3) . ?
C95 C100 1.503(4) . ?
C96 C97 1.378(4) . ?
C96 H96 0.95 . ?
C97 C98 1.381(4) . ?
C97 C101 1.516(4) . ?
C98 C99 1.395(3) . ?
C98 H98 0.95 . ?
C99 C102 1.500(4) . ?
C100 H10A 0.98 . ?
C100 H10B 0.98 . ?
C100 H10C 0.98 . ?
C101 H10D 0.98 . ?
C101 H10E 0.98 . ?
C101 H10F 0.98 . ?
C102 H10G 0.98 . ?
C102 H10H 0.98 . ?
C102 H10I 0.98 . ?
C17 C18 1.392(6) . ?
C17 C22 1.407(8) . ?
C18 C19 1.379(6) . ?
C18 C23 1.494(7) . ?
C19 C20 1.413(8) . ?
C19 H19 0.95 . ?
C20 C21 1.355(8) . ?
C20 H20 0.95 . ?
C21 C22 1.387(5) . ?
C21 H21 0.95 . ?
C23 C24 1.528(6) . ?
C23 C25 1.550(7) . ?
C23 H23 1 . ?
C24 H24A 0.98 . ?
C24 H24B 0.98 . ?
C24 H24C 0.98 . ?
C25 H25A 0.98 . ?
C25 H25B 0.98 . ?
C25 H25C 0.98 . ?
C17A C18A 1.39 . ?
C17A C22A 1.39 . ?
C18A C19A 1.39 . ?
C18A C23A 1.464(15) . ?
C19A C20A 1.39 . ?
C19A H19A 0.95 . ?
C20A C21A 1.39 . ?
C20A H20A 0.95 . ?
C21A C22A 1.39 . ?
C21A H21A 0.95 . ?
C23A C24A 1.51(3) . ?
C23A C25A 1.54(2) . ?
C23A H23A 1 . ?
C24A H24D 0.98 . ?
C24A H24E 0.98 . ?
C24A H24F 0.98 . ?
C25A H25D 0.98 . ?
C25A H25E 0.98 . ?
C25A H25F 0.98 . ?
